data_4074992
loop_
_publ_author_name
'Ionkin, Alex S.'
'Marshall, William J.'
'Fish, Brian M.'

_publ_section_title
;
 Synthesis and Structural Characterization of a Series of Novel
 Polyaromatic Ligands Containing Pyrene and Related Biscyclometalated
 Iridium(III) Complexes
;
_journal_coden_ASTM ORGND7
_journal_issue 6
_journal_name_full Organometallics
_journal_page_first 1461
_journal_page_last 1471
_journal_paper_doi 10.1021/om0510775
_journal_volume 25
_journal_year 2006
_chemical_formula_sum 'C24 H26 Br P Pd'
_chemical_formula_weight 531.73
_space_group_IT_number 14
_symmetry_cell_setting monoclinic
_symmetry_space_group_name_Hall '-P 2ybc'
_symmetry_space_group_name_H-M 'P 1 21/c 1'
_atom_sites_solution_hydrogens geom
_atom_sites_solution_primary direct
_atom_sites_solution_secondary difmap
_audit_creation_method SHELXL-97
_cell_angle_alpha 90.00
_cell_angle_beta 108.464(13)
_cell_angle_gamma 90.00
_cell_formula_units_Z 4
_cell_length_a 12.327(3)
_cell_length_b 12.964(3)
_cell_length_c 16.075(2)
_cell_measurement_temperature 293(2)
_cell_volume 2436.7(9)
_computing_cell_refinement 'Bruker XSCANS'
_computing_data_collection 'Bruker XSCANS'
_computing_data_reduction 'Bruker SHELXTL'
_computing_molecular_graphics 'Bruker SHELXTL'
_computing_publication_material 'Bruker SHELXTL'
_computing_structure_refinement 'SHELXL-97 (Sheldrick, 1997)'
_computing_structure_solution 'SHELXS-97 (Sheldrick, 1990)'
_diffrn_ambient_temperature 293(2)
_diffrn_measured_fraction_theta_full 0.921
_diffrn_measured_fraction_theta_max 0.921
_diffrn_measurement_device_type 'Bruker P4'
_diffrn_measurement_method '\w scans'
_diffrn_radiation_monochromator graphite
_diffrn_radiation_source 'fine-focus sealed tube'
_diffrn_radiation_type MoK\a
_diffrn_radiation_wavelength 0.71073
_diffrn_reflns_av_R_equivalents 0.0732
_diffrn_reflns_av_sigmaI/netI 0.1248
_diffrn_reflns_limit_h_max 17
_diffrn_reflns_limit_h_min -17
_diffrn_reflns_limit_k_max 17
_diffrn_reflns_limit_k_min -17
_diffrn_reflns_limit_l_max 20
_diffrn_reflns_limit_l_min -22
_diffrn_reflns_number 18540
_diffrn_reflns_theta_full 30.56
_diffrn_reflns_theta_max 30.56
_diffrn_reflns_theta_min 1.74
_exptl_absorpt_coefficient_mu 2.473
_exptl_absorpt_correction_type none
_exptl_crystal_colour colorless
_exptl_crystal_density_diffrn 1.449
_exptl_crystal_density_method 'not measured'
_exptl_crystal_description ireg.block
_exptl_crystal_F_000 1064
_exptl_crystal_size_max 0.24
_exptl_crystal_size_mid 0.24
_exptl_crystal_size_min 0.12
_refine_diff_density_max 1.173
_refine_diff_density_min -1.530
_refine_diff_density_rms 0.143
_refine_ls_extinction_method none
_refine_ls_goodness_of_fit_ref 0.880
_refine_ls_hydrogen_treatment riding
_refine_ls_matrix_type full
_refine_ls_number_parameters 250
_refine_ls_number_reflns 6888
_refine_ls_number_restraints 0
_refine_ls_restrained_S_all 0.880
_refine_ls_R_factor_all 0.0925
_refine_ls_R_factor_gt 0.0502
_refine_ls_shift/su_max 0.000
_refine_ls_shift/su_mean 0.000
_refine_ls_structure_factor_coef Fsqd
_refine_ls_weighting_details 'calc w=1/[\s^2^(Fo^2^)+(0.0414P)^2^+0.0000P] where P=(Fo^2^+2Fc^2^)/3'
_refine_ls_weighting_scheme calc
_refine_ls_wR_factor_gt 0.1075
_refine_ls_wR_factor_ref 0.1202
_reflns_number_gt 4026
_reflns_number_total 6888
_reflns_threshold_expression >2sigma(I)
_cod_data_source_file om0510775si20060112_022917.cif
_cod_data_source_block 04242
_cod_depositor_comments
;
The following automatic conversions were performed:

'_symmetry_cell_setting' value 'Monoclinic' changed to 'monoclinic'
according to /home/saulius/struct/CIF-dictionaries/cif_core.dic
dictionary named 'cif_core.dic' version 2.4.1 from 2010-06-29.

Automatic conversion script
Id: cif_fix_values 1715 2011-07-08 13:25:40Z adriana 
;
_cod_original_sg_symbol_H-M P2(1)
_cod_database_code 4074992

loop_
_symmetry_equiv_pos_as_xyz
'x, y, z'
'-x, y+1/2, -z+1/2'
'-x, -y, -z'
'x, -y-1/2, z-1/2'

loop_
_atom_site_label
_atom_site_type_symbol
_atom_site_fract_x
_atom_site_fract_y
_atom_site_fract_z
_atom_site_U_iso_or_equiv
_atom_site_adp_type
_atom_site_occupancy
_atom_site_symmetry_multiplicity
_atom_site_calc_flag
_atom_site_refinement_flags
Pd1 Pd 0.04156(3) 0.41252(2) 0.41777(2) 0.02465(10) Uani 1 1 d .
Br1 Br -0.12277(4) 0.43464(3) 0.48159(3) 0.03399(13) Uani 1 1 d .
P1 P -0.02629(9) 0.27803(8) 0.32683(8) 0.0254(2) Uani 1 1 d .
C1 C 0.1720(4) 0.4063(3) 0.3664(3) 0.0274(9) Uani 1 1 d .
C2 C 0.1622(3) 0.3391(3) 0.2925(3) 0.0247(9) Uani 1 1 d .
C3 C 0.2476(4) 0.3416(3) 0.2506(3) 0.0275(9) Uani 1 1 d .
C4 C 0.3424(4) 0.4091(3) 0.2803(3) 0.0319(10) Uani 1 1 d .
C5 C 0.3537(4) 0.4704(3) 0.3554(3) 0.0324(10) Uani 1 1 d .
C6 C 0.2670(4) 0.4661(3) 0.3976(3) 0.0283(9) Uani 1 1 d .
H6A H 0.2761 0.5053 0.4478 0.034 Uiso 1 1 calc R
C7 C 0.0710(3) 0.2695(3) 0.2632(3) 0.0266(9) Uani 1 1 d .
C8 C 0.0680(4) 0.2005(3) 0.1956(3) 0.0332(10) Uani 1 1 d .
H8A H 0.0100 0.1516 0.1789 0.040 Uiso 1 1 calc R
C9 C 0.1493(4) 0.2035(3) 0.1533(3) 0.0326(10) Uani 1 1 d .
H9A H 0.1444 0.1573 0.1080 0.039 Uiso 1 1 calc R
C10 C 0.2399(4) 0.2755(3) 0.1777(3) 0.0319(10) Uani 1 1 d .
C11 C 0.3241(4) 0.2840(4) 0.1334(3) 0.0376(11) Uani 1 1 d .
H11A H 0.3181 0.2426 0.0849 0.045 Uiso 1 1 calc R
C12 C 0.4113(4) 0.3507(4) 0.1610(3) 0.0395(12) Uani 1 1 d .
H12A H 0.4638 0.3555 0.1304 0.047 Uiso 1 1 calc R
C13 C 0.4258(4) 0.4148(3) 0.2363(3) 0.0370(11) Uani 1 1 d .
C14 C 0.5194(4) 0.4806(4) 0.2703(4) 0.0467(14) Uani 1 1 d .
H14A H 0.5745 0.4850 0.2421 0.056 Uiso 1 1 calc R
C15 C 0.5323(4) 0.5386(4) 0.3438(4) 0.0510(14) Uani 1 1 d .
H15A H 0.5961 0.5806 0.3656 0.061 Uiso 1 1 calc R
C16 C 0.4496(4) 0.5346(4) 0.3860(4) 0.0447(13) Uani 1 1 d .
H16A H 0.4582 0.5752 0.4353 0.054 Uiso 1 1 calc R
C17 C -0.1751(4) 0.2989(3) 0.2477(3) 0.0303(10) Uani 1 1 d .
C18 C -0.1989(4) 0.2380(4) 0.1623(3) 0.0360(11) Uani 1 1 d .
H18A H -0.2771 0.2479 0.1269 0.054 Uiso 1 1 calc R
H18B H -0.1852 0.1660 0.1755 0.054 Uiso 1 1 calc R
H18C H -0.1492 0.2618 0.1308 0.054 Uiso 1 1 calc R
C19 C -0.2663(4) 0.2747(3) 0.2907(3) 0.0371(11) Uani 1 1 d .
H19A H -0.3402 0.2934 0.2516 0.056 Uiso 1 1 calc R
H19B H -0.2509 0.3132 0.3442 0.056 Uiso 1 1 calc R
H19C H -0.2651 0.2023 0.3034 0.056 Uiso 1 1 calc R
C20 C -0.1805(4) 0.4142(3) 0.2239(3) 0.0379(11) Uani 1 1 d .
H20A H -0.2524 0.4290 0.1801 0.057 Uiso 1 1 calc R
H20B H -0.1192 0.4308 0.2014 0.057 Uiso 1 1 calc R
H20C H -0.1733 0.4548 0.2753 0.057 Uiso 1 1 calc R
C21 C -0.0127(4) 0.1517(3) 0.3871(3) 0.0304(10) Uani 1 1 d .
C22 C -0.0614(4) 0.1629(3) 0.4634(3) 0.0375(11) Uani 1 1 d .
H22A H -0.0505 0.0996 0.4960 0.056 Uiso 1 1 calc R
H22B H -0.1416 0.1782 0.4407 0.056 Uiso 1 1 calc R
H22C H -0.0226 0.2178 0.5012 0.056 Uiso 1 1 calc R
C23 C -0.0702(4) 0.0617(3) 0.3291(3) 0.0401(12) Uani 1 1 d .
H23A H -0.0572 -0.0005 0.3633 0.060 Uiso 1 1 calc R
H23B H -0.0388 0.0544 0.2819 0.060 Uiso 1 1 calc R
H23C H -0.1509 0.0744 0.3056 0.060 Uiso 1 1 calc R
C24 C 0.1159(4) 0.1310(3) 0.4247(3) 0.0349(11) Uani 1 1 d .
H24A H 0.1287 0.0707 0.4613 0.052 Uiso 1 1 calc R
H24B H 0.1529 0.1892 0.4590 0.052 Uiso 1 1 calc R
H24C H 0.1468 0.1200 0.3776 0.052 Uiso 1 1 calc R

loop_
_atom_site_aniso_label
_atom_site_aniso_U_11
_atom_site_aniso_U_22
_atom_site_aniso_U_33
_atom_site_aniso_U_23
_atom_site_aniso_U_13
_atom_site_aniso_U_12
Pd1 0.02843(18) 0.02011(16) 0.02462(18) -0.00176(13) 0.00729(13) -0.00100(12)
Br1 0.0383(3) 0.0300(2) 0.0361(3) -0.00712(19) 0.0153(2) -0.00559(18)
P1 0.0267(6) 0.0214(5) 0.0259(6) -0.0013(4) 0.0053(5) -0.0008(4)
C1 0.028(2) 0.023(2) 0.026(2) 0.0004(18) 0.0014(18) 0.0010(17)
C2 0.026(2) 0.023(2) 0.024(2) 0.0053(17) 0.0057(18) 0.0055(16)
C3 0.028(2) 0.025(2) 0.028(2) 0.0039(18) 0.0068(19) 0.0051(17)
C4 0.026(2) 0.029(2) 0.038(3) 0.004(2) 0.005(2) 0.0029(18)
C5 0.029(2) 0.026(2) 0.039(3) -0.004(2) 0.006(2) 0.0033(18)
C6 0.029(2) 0.021(2) 0.032(3) -0.0022(18) 0.0065(19) 0.0014(17)
C7 0.026(2) 0.028(2) 0.022(2) 0.0009(17) 0.0028(18) 0.0038(17)
C8 0.037(3) 0.028(2) 0.031(3) -0.0066(19) 0.006(2) -0.0039(19)
C9 0.035(3) 0.036(2) 0.024(2) -0.006(2) 0.005(2) 0.0032(19)
C10 0.033(2) 0.032(2) 0.026(2) 0.0039(19) 0.002(2) 0.0122(18)
C11 0.043(3) 0.043(3) 0.028(3) 0.002(2) 0.013(2) 0.014(2)
C12 0.036(3) 0.044(3) 0.044(3) 0.011(2) 0.021(2) 0.013(2)
C13 0.035(3) 0.032(2) 0.044(3) 0.008(2) 0.014(2) 0.0070(19)
C14 0.040(3) 0.040(3) 0.068(4) 0.008(3) 0.029(3) 0.006(2)
C15 0.036(3) 0.048(3) 0.074(4) -0.014(3) 0.024(3) -0.014(2)
C16 0.041(3) 0.039(3) 0.053(4) -0.012(3) 0.014(3) -0.006(2)
C17 0.029(2) 0.026(2) 0.033(3) -0.0014(19) 0.0046(19) 0.0001(18)
C18 0.038(3) 0.036(2) 0.030(3) -0.002(2) 0.004(2) -0.003(2)
C19 0.030(2) 0.038(3) 0.042(3) 0.000(2) 0.010(2) -0.0006(19)
C20 0.035(3) 0.033(2) 0.043(3) 0.001(2) 0.008(2) -0.004(2)
C21 0.041(3) 0.021(2) 0.025(2) 0.0048(17) 0.004(2) -0.0011(18)
C22 0.049(3) 0.028(2) 0.033(3) 0.002(2) 0.010(2) -0.005(2)
C23 0.047(3) 0.024(2) 0.041(3) 0.000(2) 0.002(2) -0.0044(19)
C24 0.036(3) 0.027(2) 0.035(3) 0.001(2) 0.002(2) -0.0006(18)

loop_
_atom_type_symbol
_atom_type_description
_atom_type_scat_dispersion_real
_atom_type_scat_dispersion_imag
_atom_type_scat_source
C C 0.0033 0.0016 'International Tables Vol C Tables 4.2.6.8 and 6.1.1.4'
H H 0.0000 0.0000 'International Tables Vol C Tables 4.2.6.8 and 6.1.1.4'
Br Br -0.2901 2.4595 'International Tables Vol C Tables 4.2.6.8 and 6.1.1.4'
P P 0.1023 0.0942 'International Tables Vol C Tables 4.2.6.8 and 6.1.1.4'
Pd Pd -0.9988 1.0072 'International Tables Vol C Tables 4.2.6.8 and 6.1.1.4'

loop_
_geom_angle_atom_site_label_1
_geom_angle_atom_site_label_2
_geom_angle_atom_site_label_3
_geom_angle
_geom_angle_site_symmetry_1
_geom_angle_site_symmetry_3
C1 Pd1 P1 83.38(12) . .
C1 Pd1 Br1 94.96(12) . 3_566
P1 Pd1 Br1 178.32(3) . 3_566
C1 Pd1 Br1 175.85(11) . .
P1 Pd1 Br1 99.67(3) . .
Br1 Pd1 Br1 81.97(2) 3_566 .
Pd1 Br1 Pd1 98.03(2) 3_566 .
C7 P1 C21 105.73(19) . .
C7 P1 C17 107.7(2) . .
C21 P1 C17 112.3(2) . .
C7 P1 Pd1 103.71(14) . .
C21 P1 Pd1 112.59(15) . .
C17 P1 Pd1 113.96(13) . .
C6 C1 C2 118.9(4) . .
C6 C1 Pd1 121.9(3) . .
C2 C1 Pd1 119.2(3) . .
C7 C2 C3 119.4(4) . .
C7 C2 C1 120.9(4) . .
C3 C2 C1 119.7(4) . .
C4 C3 C2 120.7(4) . .
C4 C3 C10 118.7(4) . .
C2 C3 C10 120.6(4) . .
C5 C4 C3 118.8(4) . .
C5 C4 C13 120.3(4) . .
C3 C4 C13 120.9(4) . .
C16 C5 C4 118.4(4) . .
C16 C5 C6 122.0(4) . .
C4 C5 C6 119.6(4) . .
C1 C6 C5 122.1(4) . .
C8 C7 C2 119.6(4) . .
C8 C7 P1 128.2(3) . .
C2 C7 P1 112.0(3) . .
C9 C8 C7 121.4(4) . .
C8 C9 C10 121.1(4) . .
C9 C10 C3 117.7(4) . .
C9 C10 C11 123.1(4) . .
C3 C10 C11 119.3(4) . .
C12 C11 C10 121.0(4) . .
C11 C12 C13 121.7(4) . .
C14 C13 C4 118.3(5) . .
C14 C13 C12 123.4(5) . .
C4 C13 C12 118.3(4) . .
C15 C14 C13 121.9(5) . .
C14 C15 C16 119.9(5) . .
C15 C16 C5 121.2(5) . .
C19 C17 C18 109.9(4) . .
C19 C17 C20 109.4(4) . .
C18 C17 C20 107.3(4) . .
C19 C17 P1 111.3(3) . .
C18 C17 P1 113.5(3) . .
C20 C17 P1 105.2(3) . .
C23 C21 C24 109.3(4) . .
C23 C21 C22 109.7(4) . .
C24 C21 C22 108.6(4) . .
C23 C21 P1 113.8(3) . .
C24 C21 P1 105.6(3) . .
C22 C21 P1 109.6(3) . .

loop_
_geom_bond_atom_site_label_1
_geom_bond_atom_site_label_2
_geom_bond_distance
_geom_bond_site_symmetry_2
Pd1 C1 2.028(4) .
Pd1 P1 2.2587(11) .
Pd1 Br1 2.5533(7) 3_566
Pd1 Br1 2.5603(7) .
Br1 Pd1 2.5534(7) 3_566
P1 C7 1.810(4) .
P1 C21 1.883(4) .
P1 C17 1.891(4) .
C1 C6 1.361(6) .
C1 C2 1.447(6) .
C2 C7 1.401(6) .
C2 C3 1.418(6) .
C3 C4 1.417(6) .
C3 C10 1.431(6) .
C4 C5 1.416(6) .
C4 C13 1.423(6) .
C5 C16 1.401(6) .
C5 C6 1.436(6) .
C7 C8 1.398(6) .
C8 C9 1.378(6) .
C9 C10 1.412(6) .
C10 C11 1.437(6) .
C11 C12 1.341(7) .
C12 C13 1.432(7) .
C13 C14 1.400(7) .
C14 C15 1.366(7) .
C15 C16 1.393(7) .
C17 C19 1.527(6) .
C17 C18 1.531(6) .
C17 C20 1.539(6) .
C21 C23 1.521(6) .
C21 C24 1.532(6) .
C21 C22 1.533(6) .

loop_
_geom_torsion_atom_site_label_1
_geom_torsion_atom_site_label_2
_geom_torsion_atom_site_label_3
_geom_torsion_atom_site_label_4
_geom_torsion
_geom_torsion_site_symmetry_1
_geom_torsion_site_symmetry_4
C1 Pd1 Br1 Pd1 -42.6(17) . 3_566
P1 Pd1 Br1 Pd1 -179.64(3) . 3_566
Br1 Pd1 Br1 Pd1 0.0 3_566 3_566
C1 Pd1 P1 C7 -6.95(17) . .
Br1 Pd1 P1 C7 2.3(12) 3_566 .
Br1 Pd1 P1 C7 170.21(14) . .
C1 Pd1 P1 C21 106.9(2) . .
Br1 Pd1 P1 C21 116.1(11) 3_566 .
Br1 Pd1 P1 C21 -75.98(16) . .
C1 Pd1 P1 C17 -123.7(2) . .
Br1 Pd1 P1 C17 -114.5(12) 3_566 .
Br1 Pd1 P1 C17 53.43(16) . .
P1 Pd1 C1 C6 -173.5(4) . .
Br1 Pd1 C1 C6 6.8(4) 3_566 .
Br1 Pd1 C1 C6 49.0(19) . .
P1 Pd1 C1 C2 8.8(3) . .
Br1 Pd1 C1 C2 -171.0(3) 3_566 .
Br1 Pd1 C1 C2 -128.7(15) . .
C6 C1 C2 C7 174.3(4) . .
Pd1 C1 C2 C7 -7.9(5) . .
C6 C1 C2 C3 -4.0(6) . .
Pd1 C1 C2 C3 173.8(3) . .
C7 C2 C3 C4 -178.3(4) . .
C1 C2 C3 C4 0.0(6) . .
C7 C2 C3 C10 1.4(6) . .
C1 C2 C3 C10 179.7(4) . .
C2 C3 C4 C5 3.3(6) . .
C10 C3 C4 C5 -176.5(4) . .
C2 C3 C4 C13 -177.5(4) . .
C10 C3 C4 C13 2.7(6) . .
C3 C4 C5 C16 178.0(4) . .
C13 C4 C5 C16 -1.3(7) . .
C3 C4 C5 C6 -2.5(6) . .
C13 C4 C5 C6 178.2(4) . .
C2 C1 C6 C5 4.8(6) . .
Pd1 C1 C6 C5 -172.9(3) . .
C16 C5 C6 C1 177.9(4) . .
C4 C5 C6 C1 -1.6(6) . .
C3 C2 C7 C8 2.8(6) . .
C1 C2 C7 C8 -175.5(4) . .
C3 C2 C7 P1 179.1(3) . .
C1 C2 C7 P1 0.8(5) . .
C21 P1 C7 C8 62.5(4) . .
C17 P1 C7 C8 -57.7(4) . .
Pd1 P1 C7 C8 -178.8(4) . .
C21 P1 C7 C2 -113.3(3) . .
C17 P1 C7 C2 126.4(3) . .
Pd1 P1 C7 C2 5.3(3) . .
C2 C7 C8 C9 -4.1(6) . .
P1 C7 C8 C9 -179.7(3) . .
C7 C8 C9 C10 1.0(7) . .
C8 C9 C10 C3 3.2(6) . .
C8 C9 C10 C11 -177.6(4) . .
C4 C3 C10 C9 175.4(4) . .
C2 C3 C10 C9 -4.3(6) . .
C4 C3 C10 C11 -3.8(6) . .
C2 C3 C10 C11 176.4(4) . .
C9 C10 C11 C12 -177.3(4) . .
C3 C10 C11 C12 1.9(6) . .
C10 C11 C12 C13 1.2(7) . .
C5 C4 C13 C14 1.2(7) . .
C3 C4 C13 C14 -178.0(4) . .
C5 C4 C13 C12 179.5(4) . .
C3 C4 C13 C12 0.2(6) . .
C11 C12 C13 C14 175.9(5) . .
C11 C12 C13 C4 -2.3(7) . .
C4 C13 C14 C15 0.1(7) . .
C12 C13 C14 C15 -178.1(5) . .
C13 C14 C15 C16 -1.3(8) . .
C14 C15 C16 C5 1.2(8) . .
C4 C5 C16 C15 0.1(7) . .
C6 C5 C16 C15 -179.4(5) . .
C7 P1 C17 C19 162.7(3) . .
C21 P1 C17 C19 46.7(4) . .
Pd1 P1 C17 C19 -82.8(3) . .
C7 P1 C17 C18 38.1(4) . .
C21 P1 C17 C18 -77.9(4) . .
Pd1 P1 C17 C18 152.6(3) . .
C7 P1 C17 C20 -78.9(3) . .
C21 P1 C17 C20 165.1(3) . .
Pd1 P1 C17 C20 35.6(3) . .
C7 P1 C21 C23 -74.3(4) . .
C17 P1 C21 C23 42.9(4) . .
Pd1 P1 C21 C23 173.2(3) . .
C7 P1 C21 C24 45.6(3) . .
C17 P1 C21 C24 162.8(3) . .
Pd1 P1 C21 C24 -66.9(3) . .
C7 P1 C21 C22 162.4(3) . .
C17 P1 C21 C22 -80.4(4) . .
Pd1 P1 C21 C22 49.8(3) . .
